data_7063207
loop_
_publ_author_name
'\.Inci \"Ozba\(gc\?i, Duygu'
'\.Ilkar Erda\(g\?i, Sevin\,c'
'Ayd\?in, \.Ipek'
'Ayd\?in, Rahmiye'
'Zorlu, Yunus'
'Ar\?i, Ferda'

_publ_section_title
;
 A comparative study on the synthesis and crystal structures of Ni(ii)
 complexes bearing tetradentate N2O2 donor Schiff bases: biomolecular
 interactions, cytotoxicities and molecular docking
;
_journal_issue 23
_journal_name_full 'New Journal of Chemistry'
_journal_page_first 10475
_journal_page_last 10496
_journal_paper_doi 10.1039/D4NJ01051E
_journal_volume 48
_journal_year 2024
_chemical_formula_moiety 'C20 H16 N2 O2'
_chemical_formula_sum 'C20 H16 N2 O2'
_chemical_formula_weight 316.35
_space_group_crystal_system monoclinic
_space_group_IT_number 14
_space_group_name_Hall '-P 2ybc'
_space_group_name_H-M_alt 'P 1 21/c 1'
_atom_sites_solution_hydrogens geom
_atom_sites_solution_primary dual
_audit_creation_date 2021-08-09
_audit_creation_method
;
Olex2 1.3
(compiled 2020.11.12 svn.r5f609507 for OlexSys, GUI svn.r6272)
;
_audit_update_record
;
2023-12-06 deposited with the CCDC.	2024-05-09 downloaded from the CCDC.
;
_cell_angle_alpha 90
_cell_angle_beta 91.415(5)
_cell_angle_gamma 90
_cell_formula_units_Z 4
_cell_length_a 5.9603(13)
_cell_length_b 16.543(3)
_cell_length_c 16.323(4)
_cell_measurement_reflns_used 1827
_cell_measurement_temperature 298
_cell_measurement_theta_max 20.79
_cell_measurement_theta_min 2.46
_cell_volume 1609.0(6)
_computing_molecular_graphics 'Olex2 1.3 (Dolomanov et al., 2009)'
_computing_publication_material 'Olex2 1.3 (Dolomanov et al., 2009)'
_computing_structure_refinement 'XL  (Sheldrick, 2008)'
_computing_structure_solution 'SHELXT 2014/4 (Sheldrick, 2014)'
_diffrn_ambient_temperature 298
_diffrn_measured_fraction_theta_full 0.997
_diffrn_measured_fraction_theta_max 0.997
_diffrn_measurement_device_type 'Bruker APEX II QUAZAR three-circle diffractometer'
_diffrn_measurement_method '\f and \w scans'
_diffrn_radiation_type MoK\a
_diffrn_radiation_wavelength 0.71073
_diffrn_reflns_av_R_equivalents 0.0531
_diffrn_reflns_av_unetI/netI 0.0472
_diffrn_reflns_Laue_measured_fraction_full 0.997
_diffrn_reflns_Laue_measured_fraction_max 0.997
_diffrn_reflns_limit_h_max 7
_diffrn_reflns_limit_h_min -7
_diffrn_reflns_limit_k_max 19
_diffrn_reflns_limit_k_min -19
_diffrn_reflns_limit_l_max 19
_diffrn_reflns_limit_l_min -19
_diffrn_reflns_number 15325
_diffrn_reflns_point_group_measured_fraction_full 0.997
_diffrn_reflns_point_group_measured_fraction_max 0.997
_diffrn_reflns_theta_full 25.088
_diffrn_reflns_theta_max 25.088
_diffrn_reflns_theta_min 1.753
_diffrn_standards_number 0
_exptl_absorpt_coefficient_mu 0.086
_exptl_absorpt_correction_T_max 0.7452
_exptl_absorpt_correction_T_min 0.6909
_exptl_absorpt_correction_type multi-scan
_exptl_absorpt_process_details
;
SADABS-2016/2 (Bruker,2016/2) was used for absorption correction.
wR2(int) was 0.0662 before and 0.0490 after correction.
The Ratio of minimum to maximum transmission is 0.9271.
The \l/2 correction factor is Not present.
;
_exptl_crystal_colour orange
_exptl_crystal_colour_primary orange
_exptl_crystal_density_diffrn 1.306
_exptl_crystal_description plate
_exptl_crystal_F_000 664
_exptl_crystal_size_max 0.176
_exptl_crystal_size_mid 0.103
_exptl_crystal_size_min 0.072
_refine_diff_density_max 0.136
_refine_diff_density_min -0.150
_refine_diff_density_rms 0.035
_refine_ls_extinction_method none
_refine_ls_goodness_of_fit_ref 1.029
_refine_ls_hydrogen_treatment constr
_refine_ls_matrix_type full
_refine_ls_number_parameters 219
_refine_ls_number_reflns 2850
_refine_ls_number_restraints 0
_refine_ls_restrained_S_all 1.029
_refine_ls_R_factor_all 0.1031
_refine_ls_R_factor_gt 0.0470
_refine_ls_shift/su_max 0.000
_refine_ls_shift/su_mean 0.000
_refine_ls_structure_factor_coef Fsqd
_refine_ls_weighting_details 'w=1/[\s^2^(Fo^2^)+(0.0337P)^2^+0.6200P] where P=(Fo^2^+2Fc^2^)/3'
_refine_ls_weighting_scheme calc
_refine_ls_wR_factor_gt 0.0956
_refine_ls_wR_factor_ref 0.1162
_reflns_Friedel_coverage 0.000
_reflns_number_gt 1641
_reflns_number_total 2850
_reflns_threshold_expression 'I > 2\s(I)'
_cod_data_source_file d4nj01051e2.cif
_cod_data_source_block 21gtu243_ds_35_0m
_cod_depositor_comments 'Adding full bibliography for 7063207--7063209.cif.'
_cod_database_code 7063207
_shelx_shelxl_version_number 2014/7
_shelx_space_group_comment
;
The symmetry employed for this shelxl refinement is uniquely defined
by the following loop, which should always be used as a source of
symmetry information in preference to the above space-group names.
They are only intended as comments.
;
_shelx_estimated_absorpt_t_max 0.994
_shelx_estimated_absorpt_t_min 0.985
_olex2_refinement_description
;
1. Fixed Uiso
 At 1.2 times of:
  All C(H) groups
 At 1.5 times of:
  All O(H) groups
2.a Aromatic/amide H refined with riding coordinates:
 C2(H2A), C3(H3), C4(H4), C5(H5), C7(H7), C9(H9), C10(H10), C11(H11), C12(H12),
  C14(H14), C17(H17), C18(H18), C19(H19), C20(H20)
2.b Idealised tetrahedral OH refined as rotating group:
 O1(H1), O2(H2)
;
_olex2_submission_special_instructions 'No special instructions were received'

loop_
_space_group_symop_operation_xyz
'x, y, z'
'-x, y+1/2, -z+1/2'
'-x, -y, -z'
'x, -y-1/2, z-1/2'

loop_
_atom_site_label
_atom_site_type_symbol
_atom_site_fract_x
_atom_site_fract_y
_atom_site_fract_z
_atom_site_U_iso_or_equiv
_atom_site_adp_type
_atom_site_occupancy
_atom_site_site_symmetry_order
_atom_site_calc_flag
_atom_site_refinement_flags_posn
_atom_site_refinement_flags_adp
_atom_site_refinement_flags_occupancy
_atom_site_disorder_assembly
_atom_site_disorder_group
O1 O 0.1588(3) 0.38429(11) 0.48182(11) 0.0656(5) Uani 1 1 d . . . . .
H1 H 0.2610 0.3515 0.4776 0.098 Uiso 1 1 calc R U . . .
O2 O 0.2949(3) 0.35227(12) 0.27537(12) 0.0658(5) Uani 1 1 d . . . . .
H2 H 0.3540 0.3195 0.3068 0.099 Uiso 1 1 calc R U . . .
N1 N 0.3893(3) 0.25695(11) 0.51375(12) 0.0477(5) Uani 1 1 d . . . . .
N2 N 0.6043(3) 0.29312(12) 0.37488(11) 0.0451(5) Uani 1 1 d . . . . .
C1 C 0.4417(4) 0.41214(15) 0.25960(14) 0.0469(6) Uani 1 1 d . . . . .
C2 C 0.3776(5) 0.47207(17) 0.20458(15) 0.0596(8) Uani 1 1 d . . . . .
H2A H 0.2366 0.4705 0.1789 0.071 Uiso 1 1 calc R U . . .
C3 C 0.5234(6) 0.53376(18) 0.18821(17) 0.0702(9) Uani 1 1 d . . . . .
H3 H 0.4814 0.5735 0.1506 0.084 Uiso 1 1 calc R U . . .
C4 C 0.7304(6) 0.53758(18) 0.22658(18) 0.0713(9) Uani 1 1 d . . . . .
H4 H 0.8263 0.5805 0.2161 0.086 Uiso 1 1 calc R U . . .
C5 C 0.7958(4) 0.47789(17) 0.28040(16) 0.0588(7) Uani 1 1 d . . . . .
H5 H 0.9370 0.4805 0.3058 0.071 Uiso 1 1 calc R U . . .
C6 C 0.6548(4) 0.41374(15) 0.29748(14) 0.0431(6) Uani 1 1 d . . . . .
C7 C 0.7312(4) 0.35067(15) 0.35310(13) 0.0469(6) Uani 1 1 d . . . . .
H7 H 0.8781 0.3523 0.3736 0.056 Uiso 1 1 calc R U . . .
C8 C 0.6928(4) 0.23051(14) 0.42558(14) 0.0434(6) Uani 1 1 d . . . . .
C9 C 0.8852(4) 0.18920(15) 0.40523(15) 0.0523(7) Uani 1 1 d . . . . .
H9 H 0.9645 0.2049 0.3595 0.063 Uiso 1 1 calc R U . . .
C10 C 0.9602(5) 0.12513(15) 0.45210(16) 0.0583(7) Uani 1 1 d . . . . .
H10 H 1.0910 0.0980 0.4387 0.070 Uiso 1 1 calc R U . . .
C11 C 0.8409(5) 0.10148(16) 0.51882(17) 0.0648(8) Uani 1 1 d . . . . .
H11 H 0.8884 0.0571 0.5497 0.078 Uiso 1 1 calc R U . . .
C12 C 0.6524(5) 0.14280(15) 0.54017(16) 0.0604(7) Uani 1 1 d . . . . .
H12 H 0.5746 0.1266 0.5861 0.072 Uiso 1 1 calc R U . . .
C13 C 0.5752(4) 0.20816(14) 0.49483(15) 0.0450(6) Uani 1 1 d . . . . .
C14 C 0.2691(4) 0.24478(15) 0.57608(15) 0.0515(7) Uani 1 1 d . . . . .
H14 H 0.3031 0.2016 0.6107 0.062 Uiso 1 1 calc R U . . .
C15 C 0.0823(4) 0.29626(15) 0.59414(14) 0.0474(6) Uani 1 1 d . . . . .
C16 C 0.0308(4) 0.36377(15) 0.54541(15) 0.0508(6) Uani 1 1 d . . . . .
C17 C -0.1549(5) 0.41058(16) 0.56135(17) 0.0611(7) Uani 1 1 d . . . . .
H17 H -0.1888 0.4552 0.5287 0.073 Uiso 1 1 calc R U . . .
C18 C -0.2895(5) 0.39110(18) 0.62545(17) 0.0645(8) Uani 1 1 d . . . . .
H18 H -0.4150 0.4226 0.6356 0.077 Uiso 1 1 calc R U . . .
C19 C -0.2415(5) 0.32557(19) 0.67494(17) 0.0679(8) Uani 1 1 d . . . . .
H19 H -0.3327 0.3132 0.7186 0.082 Uiso 1 1 calc R U . . .
C20 C -0.0579(4) 0.27894(17) 0.65902(16) 0.0617(8) Uani 1 1 d . . . . .
H20 H -0.0258 0.2346 0.6923 0.074 Uiso 1 1 calc R U . . .

loop_
_atom_site_aniso_label
_atom_site_aniso_U_11
_atom_site_aniso_U_22
_atom_site_aniso_U_33
_atom_site_aniso_U_23
_atom_site_aniso_U_13
_atom_site_aniso_U_12
O1 0.0621(13) 0.0643(13) 0.0709(13) 0.0168(10) 0.0121(10) 0.0099(10)
O2 0.0564(12) 0.0700(13) 0.0702(14) 0.0056(10) -0.0164(9) -0.0055(10)
N1 0.0465(13) 0.0501(13) 0.0468(13) 0.0024(10) 0.0056(10) 0.0006(10)
N2 0.0470(12) 0.0493(13) 0.0392(12) 0.0026(10) 0.0031(9) 0.0003(10)
C1 0.0515(17) 0.0510(16) 0.0383(14) -0.0054(12) 0.0041(12) 0.0039(13)
C2 0.0654(19) 0.071(2) 0.0427(16) 0.0008(15) 0.0000(13) 0.0234(16)
C3 0.094(3) 0.068(2) 0.0501(18) 0.0128(15) 0.0207(17) 0.0264(19)
C4 0.082(2) 0.064(2) 0.070(2) 0.0163(17) 0.0257(18) -0.0018(17)
C5 0.0541(17) 0.0673(19) 0.0554(17) 0.0083(15) 0.0118(13) -0.0017(15)
C6 0.0447(15) 0.0493(15) 0.0353(13) 0.0021(12) 0.0045(11) 0.0034(12)
C7 0.0443(15) 0.0602(17) 0.0363(14) -0.0008(13) 0.0013(11) 0.0025(13)
C8 0.0496(16) 0.0409(14) 0.0398(14) -0.0026(12) -0.0014(11) 0.0002(12)
C9 0.0564(17) 0.0529(17) 0.0478(16) -0.0031(13) 0.0060(13) 0.0041(14)
C10 0.0607(18) 0.0515(17) 0.0630(18) -0.0053(15) 0.0054(14) 0.0121(14)
C11 0.080(2) 0.0458(16) 0.069(2) 0.0107(15) 0.0056(16) 0.0162(15)
C12 0.071(2) 0.0518(17) 0.0586(17) 0.0108(14) 0.0165(14) 0.0090(15)
C13 0.0464(15) 0.0404(14) 0.0484(15) 0.0006(12) 0.0025(11) 0.0010(12)
C14 0.0568(17) 0.0516(16) 0.0461(16) 0.0043(13) 0.0007(13) 0.0052(13)
C15 0.0508(16) 0.0504(16) 0.0409(15) -0.0033(13) 0.0004(12) 0.0037(13)
C16 0.0501(16) 0.0546(17) 0.0478(15) -0.0046(14) 0.0025(12) -0.0019(14)
C17 0.0629(19) 0.0553(17) 0.0648(19) -0.0052(15) -0.0012(15) 0.0087(15)
C18 0.0582(19) 0.073(2) 0.0618(19) -0.0175(17) 0.0028(15) 0.0128(15)
C19 0.065(2) 0.088(2) 0.0511(18) -0.0079(17) 0.0126(14) 0.0099(17)
C20 0.0661(19) 0.074(2) 0.0454(16) 0.0028(14) 0.0078(14) 0.0085(16)

loop_
_atom_type_symbol
_atom_type_description
_atom_type_scat_dispersion_real
_atom_type_scat_dispersion_imag
_atom_type_scat_source
C C 0.0033 0.0016 'International Tables Vol C Tables 4.2.6.8 and 6.1.1.4'
H H 0.0000 0.0000 'International Tables Vol C Tables 4.2.6.8 and 6.1.1.4'
N N 0.0061 0.0033 'International Tables Vol C Tables 4.2.6.8 and 6.1.1.4'
O O 0.0106 0.0060 'International Tables Vol C Tables 4.2.6.8 and 6.1.1.4'

loop_
_exptl_crystal_face_index_h
_exptl_crystal_face_index_k
_exptl_crystal_face_index_l
_exptl_crystal_face_perp_dist
0.00 -1.00 -2.00 0.0220
0.00 1.00 2.00 0.0460
1.00 -3.00 2.00 0.0320
0.00 -1.00 -3.00 0.0200
0.00 1.00 -3.00 0.0210
0.00 -1.00 3.00 0.0440
0.00 1.00 -1.00 0.0270
1.00 -3.00 -2.00 0.0300
1.00 0.00 -3.00 0.0370
0.00 -3.00 1.00 0.0270
1.00 2.00 -2.00 0.0460
0.00 -3.00 -1.00 0.0320
1.00 3.00 1.00 0.0580
-3.00 1.00 0.00 0.0850
3.00 0.00 2.00 0.0410

loop_
_geom_angle_atom_site_label_1
_geom_angle_atom_site_label_2
_geom_angle_atom_site_label_3
_geom_angle
_geom_angle_site_symmetry_1
_geom_angle_site_symmetry_3
_geom_angle_publ_flag
C16 O1 H1 109.5 . . ?
C1 O2 H2 109.5 . . ?
C14 N1 C13 122.9(2) . . ?
C7 N2 C8 119.6(2) . . ?
O2 C1 C2 118.6(2) . . ?
O2 C1 C6 121.0(2) . . ?
C2 C1 C6 120.4(2) . . ?
C1 C2 H2A 120.2 . . ?
C3 C2 C1 119.5(3) . . ?
C3 C2 H2A 120.2 . . ?
C2 C3 H3 119.6 . . ?
C2 C3 C4 120.9(3) . . ?
C4 C3 H3 119.6 . . ?
C3 C4 H4 120.1 . . ?
C3 C4 C5 119.8(3) . . ?
C5 C4 H4 120.1 . . ?
C4 C5 H5 119.5 . . ?
C4 C5 C6 121.1(3) . . ?
C6 C5 H5 119.5 . . ?
C1 C6 C7 122.1(2) . . ?
C5 C6 C1 118.3(2) . . ?
C5 C6 C7 119.6(2) . . ?
N2 C7 C6 122.3(2) . . ?
N2 C7 H7 118.9 . . ?
C6 C7 H7 118.9 . . ?
C9 C8 N2 121.3(2) . . ?
C9 C8 C13 120.0(2) . . ?
C13 C8 N2 118.6(2) . . ?
C8 C9 H9 119.8 . . ?
C10 C9 C8 120.5(2) . . ?
C10 C9 H9 119.8 . . ?
C9 C10 H10 120.2 . . ?
C11 C10 C9 119.6(2) . . ?
C11 C10 H10 120.2 . . ?
C10 C11 H11 119.8 . . ?
C12 C11 C10 120.3(3) . . ?
C12 C11 H11 119.8 . . ?
C11 C12 H12 119.4 . . ?
C11 C12 C13 121.3(2) . . ?
C13 C12 H12 119.4 . . ?
C8 C13 N1 116.0(2) . . ?
C12 C13 N1 125.7(2) . . ?
C12 C13 C8 118.3(2) . . ?
N1 C14 H14 119.2 . . ?
N1 C14 C15 121.5(2) . . ?
C15 C14 H14 119.2 . . ?
C16 C15 C14 121.0(2) . . ?
C20 C15 C14 121.0(2) . . ?
C20 C15 C16 117.9(2) . . ?
O1 C16 C15 121.2(2) . . ?
O1 C16 C17 118.4(2) . . ?
C17 C16 C15 120.4(2) . . ?
C16 C17 H17 120.1 . . ?
C18 C17 C16 119.9(3) . . ?
C18 C17 H17 120.1 . . ?
C17 C18 H18 119.5 . . ?
C17 C18 C19 121.0(3) . . ?
C19 C18 H18 119.5 . . ?
C18 C19 H19 120.4 . . ?
C20 C19 C18 119.2(3) . . ?
C20 C19 H19 120.4 . . ?
C15 C20 H20 119.2 . . ?
C19 C20 C15 121.7(3) . . ?
C19 C20 H20 119.2 . . ?

loop_
_geom_bond_atom_site_label_1
_geom_bond_atom_site_label_2
_geom_bond_distance
_geom_bond_site_symmetry_2
_geom_bond_publ_flag
O1 H1 0.8200 . ?
O1 C16 1.347(3) . ?
O2 H2 0.8200 . ?
O2 C1 1.351(3) . ?
N1 C13 1.411(3) . ?
N1 C14 1.275(3) . ?
N2 C7 1.272(3) . ?
N2 C8 1.419(3) . ?
C1 C2 1.385(3) . ?
C1 C6 1.399(3) . ?
C2 H2A 0.9300 . ?
C2 C3 1.371(4) . ?
C3 H3 0.9300 . ?
C3 C4 1.371(4) . ?
C4 H4 0.9300 . ?
C4 C5 1.372(4) . ?
C5 H5 0.9300 . ?
C5 C6 1.386(3) . ?
C6 C7 1.449(3) . ?
C7 H7 0.9300 . ?
C8 C9 1.383(3) . ?
C8 C13 1.395(3) . ?
C9 H9 0.9300 . ?
C9 C10 1.375(3) . ?
C10 H10 0.9300 . ?
C10 C11 1.373(3) . ?
C11 H11 0.9300 . ?
C11 C12 1.368(3) . ?
C12 H12 0.9300 . ?
C12 C13 1.383(3) . ?
C14 H14 0.9300 . ?
C14 C15 1.438(3) . ?
C15 C16 1.401(3) . ?
C15 C20 1.395(3) . ?
C16 C17 1.381(3) . ?
C17 H17 0.9300 . ?
C17 C18 1.373(4) . ?
C18 H18 0.9300 . ?
C18 C19 1.378(4) . ?
C19 H19 0.9300 . ?
C19 C20 1.369(3) . ?
C20 H20 0.9300 . ?

loop_
_geom_torsion_atom_site_label_1
_geom_torsion_atom_site_label_2
_geom_torsion_atom_site_label_3
_geom_torsion_atom_site_label_4
_geom_torsion
_geom_torsion_site_symmetry_1
_geom_torsion_site_symmetry_2
_geom_torsion_site_symmetry_3
_geom_torsion_site_symmetry_4
_geom_torsion_publ_flag
O1 C16 C17 C18 179.7(2) . . . . ?
O2 C1 C2 C3 179.5(2) . . . . ?
O2 C1 C6 C5 -178.4(2) . . . . ?
O2 C1 C6 C7 1.9(3) . . . . ?
N1 C14 C15 C16 -2.5(4) . . . . ?
N1 C14 C15 C20 175.3(2) . . . . ?
N2 C8 C9 C10 -175.6(2) . . . . ?
N2 C8 C13 N1 -7.2(3) . . . . ?
N2 C8 C13 C12 174.8(2) . . . . ?
C1 C2 C3 C4 -1.1(4) . . . . ?
C1 C6 C7 N2 -4.7(3) . . . . ?
C2 C1 C6 C5 2.0(3) . . . . ?
C2 C1 C6 C7 -177.7(2) . . . . ?
C2 C3 C4 C5 1.8(4) . . . . ?
C3 C4 C5 C6 -0.6(4) . . . . ?
C4 C5 C6 C1 -1.2(4) . . . . ?
C4 C5 C6 C7 178.5(2) . . . . ?
C5 C6 C7 N2 175.6(2) . . . . ?
C6 C1 C2 C3 -0.9(4) . . . . ?
C7 N2 C8 C9 -52.1(3) . . . . ?
C7 N2 C8 C13 131.2(2) . . . . ?
C8 N2 C7 C6 176.2(2) . . . . ?
C8 C9 C10 C11 1.0(4) . . . . ?
C9 C8 C13 N1 176.1(2) . . . . ?
C9 C8 C13 C12 -2.0(4) . . . . ?
C9 C10 C11 C12 -2.0(4) . . . . ?
C10 C11 C12 C13 1.1(4) . . . . ?
C11 C12 C13 N1 -176.9(2) . . . . ?
C11 C12 C13 C8 0.9(4) . . . . ?
C13 N1 C14 C15 179.3(2) . . . . ?
C13 C8 C9 C10 1.1(4) . . . . ?
C14 N1 C13 C8 -178.5(2) . . . . ?
C14 N1 C13 C12 -0.7(4) . . . . ?
C14 C15 C16 O1 -2.3(4) . . . . ?
C14 C15 C16 C17 177.1(2) . . . . ?
C14 C15 C20 C19 -177.4(2) . . . . ?
C15 C16 C17 C18 0.2(4) . . . . ?
C16 C15 C20 C19 0.5(4) . . . . ?
C16 C17 C18 C19 0.5(4) . . . . ?
C17 C18 C19 C20 -0.7(4) . . . . ?
C18 C19 C20 C15 0.2(4) . . . . ?
C20 C15 C16 O1 179.9(2) . . . . ?
C20 C15 C16 C17 -0.7(4) . . . . ?
